data_1506881
loop_
_publ_author_name
'Wu, Zong-Quan'
'Jiang, Xi-Kui'
'Zhu, Shi-Zheng'
'Li, Zhan-Ting'

_publ_section_title
;
 Hydrogen bond-induced rigid oligoanthranilamide ribbons that are planar
 and straight.
;
_journal_issue 2
_journal_name_full 'Organic letters'
_journal_page_first 229
_journal_page_last 232
_journal_paper_doi 10.1021/ol036108b
_journal_volume 6
_journal_year 2004
_chemical_formula_sum 'C28 H28 N2 O8'
_chemical_formula_weight 520.52
_chemical_name_systematic
; 
 ? 
;
_space_group_IT_number 2
_symmetry_cell_setting triclinic
_symmetry_space_group_name_Hall '-P 1'
_symmetry_space_group_name_H-M 'P -1'
_atom_sites_solution_hydrogens geom
_atom_sites_solution_primary direct
_atom_sites_solution_secondary difmap
_audit_creation_method SHELXL-97
_cell_angle_alpha 108.707(3)
_cell_angle_beta 104.395(3)
_cell_angle_gamma 90.589(4)
_cell_formula_units_Z 2
_cell_length_a 7.3659(12)
_cell_length_b 13.482(2)
_cell_length_c 13.783(2)
_cell_measurement_reflns_used 1186
_cell_measurement_temperature 293(2)
_cell_measurement_theta_max 46.520
_cell_measurement_theta_min 5.261
_cell_volume 1249.7(3)
_computing_cell_refinement 'Bruker SMART'
_computing_data_collection 'Bruker SMART'
_computing_data_reduction 'Bruker SHELXTL'
_computing_molecular_graphics 'Bruker SHELXTL'
_computing_publication_material 'Bruker SHELXTL'
_computing_structure_refinement 'SHELXL-97 (Sheldrick, 1997)'
_computing_structure_solution 'SHELXS-97 (Sheldrick, 1990)'
_diffrn_ambient_temperature 293(2)
_diffrn_measured_fraction_theta_full 0.894
_diffrn_measured_fraction_theta_max 0.894
_diffrn_measurement_device_type 'CCD area detector'
_diffrn_measurement_method 'phi and omega scans'
_diffrn_radiation_monochromator graphite
_diffrn_radiation_source 'fine-focus sealed tube'
_diffrn_radiation_type MoK\a
_diffrn_radiation_wavelength 0.71073
_diffrn_reflns_av_R_equivalents 0.0408
_diffrn_reflns_av_sigmaI/netI 0.0869
_diffrn_reflns_limit_h_max 9
_diffrn_reflns_limit_h_min -9
_diffrn_reflns_limit_k_max 15
_diffrn_reflns_limit_k_min -17
_diffrn_reflns_limit_l_max 15
_diffrn_reflns_limit_l_min -18
_diffrn_reflns_number 7722
_diffrn_reflns_theta_full 28.32
_diffrn_reflns_theta_max 28.32
_diffrn_reflns_theta_min 1.60
_exptl_absorpt_coefficient_mu 0.102
_exptl_absorpt_correction_T_max 1.00000
_exptl_absorpt_correction_T_min 0.63615
_exptl_absorpt_correction_type sadabs
_exptl_crystal_colour colourless
_exptl_crystal_density_diffrn 1.383
_exptl_crystal_density_method 'not measured'
_exptl_crystal_F_000 548
_exptl_crystal_size_max 0.450
_exptl_crystal_size_mid 0.389
_exptl_crystal_size_min 0.156
_refine_diff_density_max 0.204
_refine_diff_density_min -0.218
_refine_diff_density_rms 0.041
_refine_ls_extinction_coef 0.0053(8)
_refine_ls_extinction_expression Fc^*^=kFc[1+0.001xFc^2^\l^3^/sin(2\q)]^-1/4^
_refine_ls_extinction_method SHELXL
_refine_ls_goodness_of_fit_ref 0.784
_refine_ls_hydrogen_treatment mixed
_refine_ls_matrix_type full
_refine_ls_number_parameters 456
_refine_ls_number_reflns 5575
_refine_ls_number_restraints 16
_refine_ls_restrained_S_all 0.786
_refine_ls_R_factor_all 0.1080
_refine_ls_R_factor_gt 0.0541
_refine_ls_shift/su_max 0.000
_refine_ls_shift/su_mean 0.000
_refine_ls_structure_factor_coef Fsqd
_refine_ls_weighting_details 'calc w=1/[\s^2^(Fo^2^)+(0.0459P)^2^+0.0000P] where P=(Fo^2^+2Fc^2^)/3'
_refine_ls_weighting_scheme calc
_refine_ls_wR_factor_gt 0.1084
_refine_ls_wR_factor_ref 0.1234
_reflns_number_gt 2582
_reflns_number_total 5575
_reflns_threshold_expression >2sigma(I)
_cod_data_source_file ol036108bsi20031028_092754.cif
_cod_data_source_block cd23195
_cod_depositor_comments
;
The following automatic conversions were performed:

'_symmetry_cell_setting' value 'Triclinic' changed to 'triclinic'
according to /home/saulius/struct/CIF-dictionaries/cif_core.dic
dictionary named 'cif_core.dic' version 2.4.1 from 2010-06-29.

Automatic conversion script
Id: cif_fix_values 1715 2011-07-08 13:25:40Z adriana 
;
_cod_original_cell_volume 1249.7(4)
_cod_original_sg_symbol_H-M P-1
_cod_database_code 1506881

loop_
_symmetry_equiv_pos_as_xyz
'x, y, z'
'-x, -y, -z'

loop_
_atom_site_label
_atom_site_type_symbol
_atom_site_fract_x
_atom_site_fract_y
_atom_site_fract_z
_atom_site_U_iso_or_equiv
_atom_site_adp_type
_atom_site_occupancy
_atom_site_symmetry_multiplicity
_atom_site_calc_flag
_atom_site_refinement_flags
N1 N -0.0759(3) 0.33476(15) 0.16202(14) 0.0463(5) Uani 1 1 d D
N2 N 0.1854(3) 0.09900(14) 0.43231(14) 0.0421(5) Uani 1 1 d D
O1 O 0.0904(3) 0.50312(12) 0.33629(12) 0.0672(6) Uani 1 1 d .
O2 O 0.2406(2) 0.47192(11) 0.48187(11) 0.0535(5) Uani 1 1 d .
O3 O -0.0050(2) -0.06832(12) 0.26218(12) 0.0669(6) Uani 1 1 d .
O4 O -0.1598(2) -0.03598(11) 0.11797(11) 0.0561(5) Uani 1 1 d .
O5 O -0.1859(3) 0.20529(13) 0.00377(13) 0.0799(7) Uani 1 1 d .
O6 O -0.2277(2) 0.51296(12) 0.15422(12) 0.0568(5) Uani 1 1 d .
O7 O 0.3713(3) 0.22690(12) 0.57413(13) 0.0727(6) Uani 1 1 d .
O8 O 0.1838(2) -0.08906(11) 0.45513(11) 0.0561(5) Uani 1 1 d .
C1 C -0.0114(3) 0.27576(16) 0.22914(16) 0.0400(6) Uani 1 1 d .
C2 C -0.0526(3) 0.16788(18) 0.19572(18) 0.0436(6) Uani 1 1 d .
C3 C 0.0096(3) 0.10779(16) 0.26062(16) 0.0404(6) Uani 1 1 d .
C4 C 0.1206(3) 0.15711(16) 0.36545(16) 0.0386(5) Uani 1 1 d .
C5 C 0.1568(3) 0.26551(17) 0.39899(17) 0.0425(6) Uani 1 1 d D
C6 C 0.0936(3) 0.32546(16) 0.33477(16) 0.0393(5) Uani 1 1 d .
C7 C 0.1388(3) 0.44118(17) 0.38102(17) 0.0440(6) Uani 1 1 d .
C8 C 0.2945(4) 0.58432(18) 0.53506(19) 0.0516(7) Uani 1 1 d D
C9 C 0.3893(5) 0.5987(3) 0.6478(2) 0.0628(8) Uani 1 1 d D
C10 C -0.0494(3) -0.00665(17) 0.21657(17) 0.0453(6) Uani 1 1 d .
C11 C -0.2286(5) -0.14584(19) 0.0682(2) 0.0582(8) Uani 1 1 d .
C12 C -0.3438(6) -0.1590(3) -0.0411(3) 0.0809(10) Uani 1 1 d D
C13 C -0.1569(3) 0.29808(18) 0.05581(18) 0.0471(6) Uani 1 1 d .
C14 C -0.2035(3) 0.37856(17) 0.00160(17) 0.0411(6) Uani 1 1 d .
C15 C -0.2146(3) 0.3442(2) -0.10643(18) 0.0486(6) Uani 1 1 d .
C16 C -0.2529(4) 0.4101(2) -0.1655(2) 0.0579(7) Uani 1 1 d D
C17 C -0.2854(4) 0.5112(2) -0.1174(2) 0.0576(7) Uani 1 1 d .
C18 C -0.2776(3) 0.5479(2) -0.0110(2) 0.0541(7) Uani 1 1 d D
C19 C -0.2357(3) 0.48213(18) 0.04912(17) 0.0435(6) Uani 1 1 d .
C20 C -0.2452(5) 0.6205(2) 0.2078(3) 0.0686(9) Uani 1 1 d D
C21 C 0.3054(3) 0.13545(17) 0.53195(17) 0.0452(6) Uani 1 1 d .
C22 C 0.3569(3) 0.05933(17) 0.59090(16) 0.0412(6) Uani 1 1 d .
C23 C 0.4751(3) 0.1021(2) 0.69262(18) 0.0501(6) Uani 1 1 d .
C24 C 0.5367(4) 0.0424(2) 0.75642(19) 0.0561(7) Uani 1 1 d .
C25 C 0.4766(4) -0.0620(2) 0.7191(2) 0.0590(7) Uani 1 1 d D
C26 C 0.3603(4) -0.1082(2) 0.61896(19) 0.0545(7) Uani 1 1 d D
C27 C 0.2993(3) -0.04791(17) 0.55438(16) 0.0425(6) Uani 1 1 d .
C28 C 0.1415(5) -0.2001(2) 0.4089(2) 0.0612(8) Uani 1 1 d D
H1 H -0.116(3) 0.1317(15) 0.1273(17) 0.046(6) Uiso 1 1 d .
H2 H 0.230(2) 0.3017(13) 0.4653(12) 0.036(6) Uiso 1 1 d D
H3 H 0.382(3) 0.6078(14) 0.4998(14) 0.042(6) Uiso 1 1 d D
H4 H 0.182(3) 0.6195(17) 0.5248(17) 0.059(8) Uiso 1 1 d .
H5 H 0.495(3) 0.554(2) 0.652(2) 0.108(12) Uiso 1 1 d D
H6 H 0.309(4) 0.5825(19) 0.688(2) 0.077(9) Uiso 1 1 d .
H7 H 0.446(4) 0.665(2) 0.691(2) 0.072(8) Uiso 1 1 d .
H8 H -0.125(4) -0.1896(19) 0.0627(19) 0.075(9) Uiso 1 1 d .
H9 H -0.291(4) -0.1664(19) 0.115(2) 0.086(10) Uiso 1 1 d .
H10 H -0.387(4) -0.2352(15) -0.077(2) 0.105(11) Uiso 1 1 d D
H11 H -0.258(4) -0.135(2) -0.075(2) 0.123(15) Uiso 1 1 d D
H12 H -0.452(3) -0.1261(19) -0.034(2) 0.069(10) Uiso 1 1 d D
H13 H -0.179(3) 0.2738(17) -0.1368(17) 0.057(7) Uiso 1 1 d .
H14 H -0.261(3) 0.3823(16) -0.2398(13) 0.061(7) Uiso 1 1 d D
H15 H -0.311(3) 0.5572(17) -0.1573(17) 0.059(7) Uiso 1 1 d .
H16 H -0.308(3) 0.6143(14) 0.0199(17) 0.062(8) Uiso 1 1 d D
H17 H -0.373(3) 0.6392(19) 0.1826(19) 0.084(10) Uiso 1 1 d D
H18 H -0.152(3) 0.6691(17) 0.2005(18) 0.069(8) Uiso 1 1 d D
H19 H -0.228(4) 0.625(2) 0.280(2) 0.086(10) Uiso 1 1 d .
H20 H 0.514(3) 0.1739(16) 0.7119(16) 0.047(6) Uiso 1 1 d .
H21 H 0.621(3) 0.0801(18) 0.823(2) 0.074(8) Uiso 1 1 d .
H22 H 0.521(3) -0.1123(16) 0.7541(18) 0.080(8) Uiso 1 1 d D
H23 H 0.325(3) -0.1841(13) 0.5873(17) 0.069(8) Uiso 1 1 d D
H24 H 0.078(3) -0.2146(17) 0.3321(14) 0.072(8) Uiso 1 1 d D
H25 H 0.266(3) -0.2303(17) 0.4138(18) 0.068(8) Uiso 1 1 d D
H26 H 0.076(4) -0.2315(19) 0.4478(19) 0.076(9) Uiso 1 1 d .
H27 H -0.053(3) 0.4056(13) 0.1949(17) 0.063(8) Uiso 1 1 d D
H28 H 0.139(3) 0.0308(13) 0.4016(16) 0.057(7) Uiso 1 1 d D

loop_
_atom_site_aniso_label
_atom_site_aniso_U_11
_atom_site_aniso_U_22
_atom_site_aniso_U_33
_atom_site_aniso_U_23
_atom_site_aniso_U_13
_atom_site_aniso_U_12
N1 0.0655(14) 0.0375(12) 0.0323(11) 0.0149(9) 0.0028(9) -0.0007(10)
N2 0.0552(13) 0.0323(11) 0.0318(11) 0.0107(9) -0.0007(9) -0.0009(9)
O1 0.0997(15) 0.0420(10) 0.0469(10) 0.0211(8) -0.0112(9) -0.0074(9)
O2 0.0777(12) 0.0337(9) 0.0376(9) 0.0108(7) -0.0035(8) 0.0005(8)
O3 0.0942(14) 0.0408(10) 0.0500(11) 0.0216(8) -0.0162(9) -0.0067(9)
O4 0.0807(13) 0.0395(10) 0.0354(9) 0.0112(7) -0.0049(8) -0.0036(8)
O5 0.1446(19) 0.0392(11) 0.0383(10) 0.0112(9) -0.0044(11) 0.0051(11)
O6 0.0778(13) 0.0443(10) 0.0415(10) 0.0097(8) 0.0094(8) 0.0143(8)
O7 0.1028(15) 0.0375(10) 0.0520(11) 0.0127(8) -0.0216(10) -0.0048(9)
O8 0.0796(12) 0.0384(9) 0.0362(9) 0.0121(7) -0.0086(8) -0.0068(8)
C1 0.0480(15) 0.0384(13) 0.0341(12) 0.0161(10) 0.0065(10) 0.0020(10)
C2 0.0510(15) 0.0429(14) 0.0312(13) 0.0117(11) 0.0021(11) -0.0021(11)
C3 0.0455(14) 0.0368(13) 0.0376(13) 0.0139(10) 0.0069(10) 0.0042(10)
C4 0.0437(14) 0.0390(13) 0.0323(12) 0.0139(10) 0.0063(10) 0.0029(10)
C5 0.0497(15) 0.0407(14) 0.0314(13) 0.0107(11) 0.0027(11) -0.0007(11)
C6 0.0471(14) 0.0360(12) 0.0342(12) 0.0132(10) 0.0080(10) 0.0002(10)
C7 0.0536(16) 0.0403(13) 0.0360(13) 0.0150(11) 0.0053(11) 0.0004(11)
C8 0.068(2) 0.0363(14) 0.0419(15) 0.0089(12) 0.0054(14) 0.0000(13)
C9 0.076(2) 0.060(2) 0.0405(17) 0.0088(15) 0.0037(16) -0.0040(17)
C10 0.0523(16) 0.0455(14) 0.0339(13) 0.0138(11) 0.0035(11) 0.0010(11)
C11 0.086(2) 0.0334(15) 0.0405(16) 0.0060(12) -0.0005(15) -0.0013(14)
C12 0.099(3) 0.064(2) 0.053(2) 0.0088(17) -0.013(2) -0.004(2)
C13 0.0589(16) 0.0438(15) 0.0340(13) 0.0151(11) 0.0015(11) 0.0006(12)
C14 0.0405(14) 0.0414(13) 0.0371(13) 0.0148(11) 0.0004(10) -0.0009(10)
C15 0.0543(16) 0.0489(16) 0.0378(14) 0.0150(12) 0.0035(11) 0.0001(12)
C16 0.0669(19) 0.0648(18) 0.0392(16) 0.0231(15) 0.0018(13) -0.0053(14)
C17 0.0658(19) 0.0544(17) 0.0514(17) 0.0314(15) -0.0045(13) -0.0064(13)
C18 0.0574(17) 0.0399(16) 0.0574(18) 0.0194(14) -0.0024(13) 0.0013(12)
C19 0.0420(14) 0.0475(14) 0.0360(13) 0.0151(11) 0.0000(10) -0.0001(11)
C20 0.080(3) 0.0465(18) 0.063(2) 0.0014(16) 0.0129(19) 0.0042(16)
C21 0.0544(16) 0.0367(13) 0.0370(13) 0.0087(11) 0.0038(11) 0.0041(11)
C22 0.0453(14) 0.0429(13) 0.0316(12) 0.0116(10) 0.0045(10) 0.0035(10)
C23 0.0594(17) 0.0441(15) 0.0381(14) 0.0097(12) 0.0033(12) 0.0014(13)
C24 0.0648(18) 0.0619(18) 0.0331(15) 0.0149(13) -0.0009(13) 0.0040(14)
C25 0.0722(19) 0.0643(18) 0.0407(15) 0.0265(14) 0.0035(13) 0.0075(15)
C26 0.0701(19) 0.0507(17) 0.0417(15) 0.0218(13) 0.0049(13) 0.0048(14)
C27 0.0512(15) 0.0400(13) 0.0330(13) 0.0124(11) 0.0050(11) 0.0031(11)
C28 0.085(2) 0.0397(16) 0.0460(17) 0.0122(13) -0.0017(16) -0.0058(15)

loop_
_atom_type_symbol
_atom_type_description
_atom_type_scat_dispersion_real
_atom_type_scat_dispersion_imag
_atom_type_scat_source
C C 0.0033 0.0016 'International Tables Vol C Tables 4.2.6.8 and 6.1.1.4'
H H 0.0000 0.0000 'International Tables Vol C Tables 4.2.6.8 and 6.1.1.4'
N N 0.0061 0.0033 'International Tables Vol C Tables 4.2.6.8 and 6.1.1.4'
O O 0.0106 0.0060 'International Tables Vol C Tables 4.2.6.8 and 6.1.1.4'

loop_
_geom_angle_atom_site_label_1
_geom_angle_atom_site_label_2
_geom_angle_atom_site_label_3
_geom_angle
C13 N1 C1 127.6(2)
C13 N1 H27 118.1(14)
C1 N1 H27 114.1(14)
C21 N2 C4 126.86(18)
C21 N2 H28 121.6(14)
C4 N2 H28 111.5(14)
C7 O2 C8 117.14(17)
C10 O4 C11 117.08(18)
C19 O6 C20 118.6(2)
C27 O8 C28 119.27(18)
C2 C1 C6 117.28(19)
C2 C1 N1 122.00(19)
C6 C1 N1 120.69(19)
C1 C2 C3 123.1(2)
C1 C2 H1 120.6(13)
C3 C2 H1 116.2(13)
C2 C3 C4 119.7(2)
C2 C3 C10 117.85(19)
C4 C3 C10 122.44(18)
C5 C4 N2 122.20(18)
C5 C4 C3 116.75(19)
N2 C4 C3 121.03(18)
C6 C5 C4 123.6(2)
C6 C5 H2 115.5(12)
C4 C5 H2 120.8(12)
C5 C6 C1 119.58(19)
C5 C6 C7 118.25(19)
C1 C6 C7 122.17(18)
O1 C7 O2 121.6(2)
O1 C7 C6 125.9(2)
O2 C7 C6 112.49(18)
O2 C8 C9 106.6(2)
O2 C8 H3 108.4(11)
C9 C8 H3 111.4(12)
O2 C8 H4 107.4(14)
C9 C8 H4 114.5(13)
H3 C8 H4 108.4(18)
C8 C9 H5 109.8(17)
C8 C9 H6 115.1(16)
H5 C9 H6 107(2)
C8 C9 H7 117.7(15)
H5 C9 H7 103(2)
H6 C9 H7 102(2)
O3 C10 O4 122.0(2)
O3 C10 C3 125.4(2)
O4 C10 C3 112.57(19)
O4 C11 C12 106.9(2)
O4 C11 H8 111.1(16)
C12 C11 H8 108.2(15)
O4 C11 H9 108.1(15)
C12 C11 H9 117.3(16)
H8 C11 H9 105(2)
C11 C12 H10 107.7(16)
C11 C12 H11 105(2)
H10 C12 H11 111(2)
C11 C12 H12 106.8(16)
H10 C12 H12 105(2)
H11 C12 H12 120(3)
O5 C13 N1 123.3(2)
O5 C13 C14 119.7(2)
N1 C13 C14 116.9(2)
C19 C14 C15 118.2(2)
C19 C14 C13 126.2(2)
C15 C14 C13 115.6(2)
C16 C15 C14 121.8(3)
C16 C15 H13 120.9(13)
C14 C15 H13 117.0(13)
C17 C16 C15 119.1(2)
C17 C16 H14 122.4(13)
C15 C16 H14 118.5(14)
C16 C17 C18 121.0(2)
C16 C17 H15 119.7(14)
C18 C17 H15 119.3(14)
C17 C18 C19 120.0(2)
C17 C18 H16 120.6(14)
C19 C18 H16 119.2(14)
O6 C19 C18 123.1(2)
O6 C19 C14 116.92(18)
C18 C19 C14 120.0(2)
O6 C20 H17 111.2(15)
O6 C20 H18 112.5(15)
H17 C20 H18 110(2)
O6 C20 H19 104.5(16)
H17 C20 H19 107(2)
H18 C20 H19 112(2)
O7 C21 N2 122.5(2)
O7 C21 C22 119.25(19)
N2 C21 C22 118.30(19)
C23 C22 C27 117.6(2)
C23 C22 C21 115.3(2)
C27 C22 C21 127.11(19)
C24 C23 C22 122.4(2)
C24 C23 H20 123.7(13)
C22 C23 H20 113.9(12)
C25 C24 C23 118.8(2)
C25 C24 H21 126.7(14)
C23 C24 H21 114.5(15)
C24 C25 C26 121.1(2)
C24 C25 H22 125.4(15)
C26 C25 H22 113.0(15)
C25 C26 C27 119.9(2)
C25 C26 H23 123.0(13)
C27 C26 H23 116.8(13)
O8 C27 C26 122.6(2)
O8 C27 C22 117.26(19)
C26 C27 C22 120.2(2)
O8 C28 H24 106.3(13)
O8 C28 H25 106.1(14)
H24 C28 H25 108(2)
O8 C28 H26 113.9(14)
H24 C28 H26 116(2)
H25 C28 H26 106(2)

loop_
_geom_bond_atom_site_label_1
_geom_bond_atom_site_label_2
_geom_bond_distance
N1 C13 1.356(3)
N1 C1 1.405(2)
N1 H27 0.910(15)
N2 C21 1.365(3)
N2 C4 1.394(2)
N2 H28 0.902(15)
O1 C7 1.197(2)
O2 C7 1.331(2)
O2 C8 1.457(3)
O3 C10 1.197(2)
O4 C10 1.328(2)
O4 C11 1.443(3)
O5 C13 1.212(2)
O6 C19 1.359(2)
O6 C20 1.425(3)
O7 C21 1.217(2)
O8 C27 1.352(2)
O8 C28 1.423(3)
C1 C2 1.382(3)
C1 C6 1.404(3)
C2 C3 1.391(3)
C2 H1 0.91(2)
C3 C4 1.408(3)
C3 C10 1.481(3)
C4 C5 1.385(3)
C5 C6 1.384(3)
C5 H2 0.911(14)
C6 C7 1.482(3)
C8 C9 1.485(3)
C8 H3 0.998(15)
C8 H4 0.96(2)
C9 H5 0.990(17)
C9 H6 0.97(3)
C9 H7 0.92(3)
C11 C12 1.487(4)
C11 H8 0.97(2)
C11 H9 0.99(3)
C12 H10 0.995(17)
C12 H11 0.977(18)
C12 H12 0.928(16)
C13 C14 1.501(3)
C14 C19 1.390(3)
C14 C15 1.391(3)
C15 C16 1.373(3)
C15 H13 0.97(2)
C16 C17 1.364(3)
C16 H14 0.958(15)
C17 C18 1.375(3)
C17 H15 0.95(2)
C18 C19 1.385(3)
C18 H16 0.915(15)
C20 H17 0.982(17)
C20 H18 0.991(16)
C20 H19 0.96(3)
C21 C22 1.499(3)
C22 C23 1.386(3)
C22 C27 1.392(3)
C23 C24 1.375(3)
C23 H20 0.94(2)
C24 C25 1.360(3)
C24 H21 0.95(2)
C25 C26 1.370(3)
C25 H22 0.969(16)
C26 C27 1.389(3)
C26 H23 0.978(15)
C28 H24 0.998(16)
C28 H25 0.999(16)
C28 H26 0.99(2)

loop_
_geom_torsion_atom_site_label_1
_geom_torsion_atom_site_label_2
_geom_torsion_atom_site_label_3
_geom_torsion_atom_site_label_4
_geom_torsion
C13 N1 C1 C2 -11.1(4)
C13 N1 C1 C6 170.9(2)
C6 C1 C2 C3 -1.9(4)
N1 C1 C2 C3 180.0(2)
C1 C2 C3 C4 -0.3(4)
C1 C2 C3 C10 178.0(2)
C21 N2 C4 C5 -7.5(4)
C21 N2 C4 C3 174.4(2)
C2 C3 C4 C5 1.9(3)
C10 C3 C4 C5 -176.3(2)
C2 C3 C4 N2 -179.8(2)
C10 C3 C4 N2 2.0(3)
N2 C4 C5 C6 -179.6(2)
C3 C4 C5 C6 -1.4(3)
C4 C5 C6 C1 -0.7(4)
C4 C5 C6 C7 178.8(2)
C2 C1 C6 C5 2.4(3)
N1 C1 C6 C5 -179.5(2)
C2 C1 C6 C7 -177.1(2)
N1 C1 C6 C7 1.0(3)
C8 O2 C7 O1 -1.3(4)
C8 O2 C7 C6 179.5(2)
C5 C6 C7 O1 -178.2(2)
C1 C6 C7 O1 1.4(4)
C5 C6 C7 O2 0.9(3)
C1 C6 C7 O2 -179.6(2)
C7 O2 C8 C9 174.6(2)
C11 O4 C10 O3 1.4(4)
C11 O4 C10 C3 -178.8(2)
C2 C3 C10 O3 178.9(2)
C4 C3 C10 O3 -2.9(4)
C2 C3 C10 O4 -0.9(3)
C4 C3 C10 O4 177.3(2)
C10 O4 C11 C12 -178.7(3)
C1 N1 C13 O5 0.5(4)
C1 N1 C13 C14 -176.7(2)
O5 C13 C14 C19 158.3(2)
N1 C13 C14 C19 -24.4(3)
O5 C13 C14 C15 -21.8(3)
N1 C13 C14 C15 155.6(2)
C19 C14 C15 C16 1.1(3)
C13 C14 C15 C16 -178.9(2)
C14 C15 C16 C17 -1.6(4)
C15 C16 C17 C18 0.9(4)
C16 C17 C18 C19 0.2(4)
C20 O6 C19 C18 -6.2(3)
C20 O6 C19 C14 175.1(2)
C17 C18 C19 O6 -179.3(2)
C17 C18 C19 C14 -0.6(4)
C15 C14 C19 O6 178.7(2)
C13 C14 C19 O6 -1.3(3)
C15 C14 C19 C18 0.0(3)
C13 C14 C19 C18 180.0(2)
C4 N2 C21 O7 -0.2(4)
C4 N2 C21 C22 179.7(2)
O7 C21 C22 C23 1.6(3)
N2 C21 C22 C23 -178.3(2)
O7 C21 C22 C27 -178.3(2)
N2 C21 C22 C27 1.8(4)
C27 C22 C23 C24 0.6(4)
C21 C22 C23 C24 -179.3(2)
C22 C23 C24 C25 -1.2(4)
C23 C24 C25 C26 1.5(4)
C24 C25 C26 C27 -1.1(4)
C28 O8 C27 C26 -8.4(4)
C28 O8 C27 C22 171.6(2)
C25 C26 C27 O8 -179.7(2)
C25 C26 C27 C22 0.4(4)
C23 C22 C27 O8 179.9(2)
C21 C22 C27 O8 -0.2(4)
C23 C22 C27 C26 -0.1(4)
C21 C22 C27 C26 179.8(2)

loop_
_cod_related_entry_id
_cod_related_entry_code
_cod_related_entry_database
1 21157388 ChemSpider
